data_7205141
loop_
_publ_author_name
'Wang, Hailong'
'Wang, Kang'
'Sun, Daofeng'
'Ni, Zhong-Hai'
'Jiang, Jianzhuang'

_publ_section_title
;
 Synthesis, crystal structures, and luminescent properties of Cd(ii)
 coordination polymers assembled from asymmetric semi-rigid V-shaped
 multicarboxylate ligands
;
_journal_issue 1
_journal_name_full CrystEngComm
_journal_page_first 279
_journal_paper_doi 10.1039/c0ce00098a
_journal_volume 13
_journal_year 2011
_chemical_formula_sum 'C54 H36 Cd3 N4 O17'
_chemical_formula_weight 1350.07
_chemical_name_systematic
;
?
;
_space_group_IT_number 9
_symmetry_cell_setting monoclinic
_symmetry_space_group_name_Hall 'C -2yc'
_symmetry_space_group_name_H-M 'C 1 c 1'
_atom_sites_solution_hydrogens geom
_atom_sites_solution_primary direct
_atom_sites_solution_secondary difmap
_audit_creation_method SHELXL-97
_cell_angle_alpha 90.00
_cell_angle_beta 118.5460(10)
_cell_angle_gamma 90.00
_cell_formula_units_Z 4
_cell_length_a 14.0039(5)
_cell_length_b 28.8677(11)
_cell_length_c 13.6293(5)
_cell_measurement_reflns_used 8368
_cell_measurement_temperature 298(2)
_cell_measurement_theta_max 27.5
_cell_measurement_theta_min 2.21
_cell_volume 4840.0(3)
_computing_cell_refinement 'SAINT-Plus (Bruker, 2001)'
_computing_data_collection 'APEX2 (Bruker, 2004)'
_computing_data_reduction SAINT-Plus
_computing_molecular_graphics 'XP (Sheldrick, 1998)'
_computing_publication_material XP
_computing_structure_refinement 'SHELXL-97 (Sheldrick, 1997)'
_computing_structure_solution 'SHELXL-97 (Sheldrick, 1997)'
_diffrn_ambient_temperature 298(2)
_diffrn_detector_area_resol_mean 0
_diffrn_measured_fraction_theta_full 0.999
_diffrn_measured_fraction_theta_max 0.999
_diffrn_measurement_device_type 'Bruker P4'
_diffrn_measurement_method '\w scans'
_diffrn_radiation_monochromator graphite
_diffrn_radiation_source 'fine-focus sealed tube'
_diffrn_radiation_type MoK\a
_diffrn_radiation_wavelength 0.71073
_diffrn_reflns_av_R_equivalents 0.0169
_diffrn_reflns_av_sigmaI/netI 0.0226
_diffrn_reflns_limit_h_max 14
_diffrn_reflns_limit_h_min -16
_diffrn_reflns_limit_k_max 34
_diffrn_reflns_limit_k_min -33
_diffrn_reflns_limit_l_max 16
_diffrn_reflns_limit_l_min -6
_diffrn_reflns_number 12013
_diffrn_reflns_theta_full 25.00
_diffrn_reflns_theta_max 25.00
_diffrn_reflns_theta_min 1.41
_diffrn_standards_interval_count 0
_diffrn_standards_interval_time 0
_diffrn_standards_number 0
_exptl_absorpt_coefficient_mu 1.390
_exptl_absorpt_correction_T_max 0.8510
_exptl_absorpt_correction_T_min 0.7880
_exptl_absorpt_correction_type multi-scan
_exptl_absorpt_process_details '(SADABS; Sheldrick, 2003)'
_exptl_crystal_colour colorless
_exptl_crystal_density_diffrn 1.853
_exptl_crystal_density_method 'not measured'
_exptl_crystal_description block
_exptl_crystal_F_000 2672
_exptl_crystal_size_max 0.18
_exptl_crystal_size_mid 0.14
_exptl_crystal_size_min 0.12
_refine_diff_density_max 0.356
_refine_diff_density_min -0.397
_refine_diff_density_rms 0.103
_refine_ls_abs_structure_details 'Flack H D (1983), Acta Cryst. A39, 876-881'
_refine_ls_abs_structure_Flack 0.41(2)
_refine_ls_extinction_method none
_refine_ls_goodness_of_fit_ref 1.150
_refine_ls_hydrogen_treatment constr
_refine_ls_matrix_type full
_refine_ls_number_parameters 699
_refine_ls_number_reflns 5519
_refine_ls_number_restraints 11
_refine_ls_restrained_S_all 1.149
_refine_ls_R_factor_all 0.0184
_refine_ls_R_factor_gt 0.0172
_refine_ls_shift/su_max 0.025
_refine_ls_shift/su_mean 0.003
_refine_ls_structure_factor_coef Fsqd
_refine_ls_weighting_details 'calc w=1/[\s^2^(Fo^2^)+(0.0352P)^2^+0.0000P] where P=(Fo^2^+2Fc^2^)/3'
_refine_ls_weighting_scheme calc
_refine_ls_wR_factor_gt 0.0462
_refine_ls_wR_factor_ref 0.0555
_reflns_number_gt 5369
_reflns_number_total 5519
_reflns_threshold_expression >2sigma(I)
_cod_data_source_file C0CE00098A.TXT
_cod_data_source_block 6
_cod_original_sg_symbol_H-M Cc
_cod_database_code 7205141

loop_
_symmetry_equiv_pos_as_xyz
'x, y, z'
'x, -y, z+1/2'
'x+1/2, y+1/2, z'
'x+1/2, -y+1/2, z+1/2'

loop_
_atom_site_label
_atom_site_type_symbol
_atom_site_fract_x
_atom_site_fract_y
_atom_site_fract_z
_atom_site_U_iso_or_equiv
_atom_site_adp_type
_atom_site_occupancy
_atom_site_symmetry_multiplicity
_atom_site_calc_flag
_atom_site_refinement_flags
_atom_site_disorder_assembly
_atom_site_disorder_group
C1 C 1.3252(3) 0.12627(15) 0.9805(4) 0.0273(9) Uani 1 1 d . . .
C2 C 1.2278(3) 0.11631(16) 0.8839(4) 0.0329(10) Uani 1 1 d . . .
C3 C 1.2121(4) 0.1317(2) 0.7816(4) 0.0465(13) Uani 1 1 d . . .
H3 H 1.1477 0.1248 0.7174 0.056 Uiso 1 1 calc R . .
C4 C 1.2924(5) 0.1576(2) 0.7737(5) 0.0562(15) Uani 1 1 d . . .
H4 H 1.2827 0.1669 0.7042 0.067 Uiso 1 1 calc R . .
C5 C 1.3862(4) 0.16930(18) 0.8695(5) 0.0450(13) Uani 1 1 d . . .
H5 H 1.4381 0.1881 0.8655 0.054 Uiso 1 1 calc R . .
C6 C 1.4019(3) 0.15295(16) 0.9706(4) 0.0313(10) Uani 1 1 d . . .
C7 C 1.3473(3) 0.10818(16) 1.0935(4) 0.0295(10) Uani 1 1 d . . .
C8 C 1.1322(4) 0.09526(16) 0.8915(4) 0.0354(11) Uani 1 1 d . . .
C9 C 1.5065(4) 0.20042(15) 1.1310(4) 0.0297(10) Uani 1 1 d . . .
C10 C 1.6079(4) 0.21097(17) 1.2165(4) 0.0363(11) Uani 1 1 d . . .
H10 H 1.6689 0.1955 1.2227 0.044 Uiso 1 1 calc R . .
C11 C 1.6187(4) 0.24449(17) 1.2928(4) 0.0350(10) Uani 1 1 d . . .
H11 H 1.6871 0.2514 1.3513 0.042 Uiso 1 1 calc R . .
C12 C 1.5276(4) 0.26818(15) 1.2831(4) 0.0310(10) Uani 1 1 d . . .
C13 C 1.4285(4) 0.25868(15) 1.1952(4) 0.0314(10) Uani 1 1 d . . .
H13 H 1.3680 0.2748 1.1878 0.038 Uiso 1 1 calc R . .
C14 C 1.4158(3) 0.22565(15) 1.1165(4) 0.0317(10) Uani 1 1 d . . .
H14 H 1.3480 0.2203 1.0551 0.038 Uiso 1 1 calc R . .
C15 C 1.5383(4) 0.30100(15) 1.3740(4) 0.0318(10) Uani 1 1 d . . .
C16 C 1.1248(3) 0.13222(14) 1.3548(4) 0.0282(9) Uani 1 1 d . . .
C17 C 1.0212(3) 0.13947(14) 1.2636(4) 0.0277(9) Uani 1 1 d . . .
C18 C 0.9470(4) 0.16595(15) 1.2811(4) 0.0332(11) Uani 1 1 d . . .
C19 C 0.9747(4) 0.18459(17) 1.3845(4) 0.0405(11) Uani 1 1 d . . .
H19 H 0.9243 0.2023 1.3943 0.049 Uiso 1 1 calc R . .
C20 C 1.0768(5) 0.17707(18) 1.4735(4) 0.0434(12) Uani 1 1 d . . .
H20 H 1.0954 0.1896 1.5432 0.052 Uiso 1 1 calc R . .
C21 C 1.1507(4) 0.15090(18) 1.4583(4) 0.0406(11) Uani 1 1 d . . .
H21 H 1.2192 0.1456 1.5185 0.049 Uiso 1 1 calc R . .
C22 C 1.2103(4) 0.10557(15) 1.3411(4) 0.0331(11) Uani 1 1 d . . .
C23 C 0.9851(3) 0.11836(15) 1.1497(4) 0.0293(10) Uani 1 1 d . . .
C24 C 0.8173(4) 0.19851(15) 1.1054(4) 0.0307(10) Uani 1 1 d . . .
C25 C 0.7132(4) 0.19363(15) 1.0161(4) 0.0326(10) Uani 1 1 d . . .
H25 H 0.6630 0.1740 1.0212 0.039 Uiso 1 1 calc R . .
C26 C 0.6858(4) 0.21843(16) 0.9199(4) 0.0338(10) Uani 1 1 d . . .
H26 H 0.6163 0.2155 0.8596 0.041 Uiso 1 1 calc R . .
C27 C 0.7595(4) 0.24751(16) 0.9112(4) 0.0313(10) Uani 1 1 d . . .
C28 C 0.8610(4) 0.25316(15) 1.0037(4) 0.0339(10) Uani 1 1 d . . .
H28 H 0.9103 0.2736 0.9996 0.041 Uiso 1 1 calc R . .
C29 C 0.8907(4) 0.22916(17) 1.1018(4) 0.0360(11) Uani 1 1 d . . .
H29 H 0.9586 0.2336 1.1637 0.043 Uiso 1 1 calc R . .
C31 C 1.5393(4) 0.15086(17) 1.4143(5) 0.0432(12) Uani 1 1 d . . .
H31 H 1.4794 0.1699 1.3746 0.052 Uiso 1 1 calc R . .
C32 C 1.6411(5) 0.17150(17) 1.4834(5) 0.0489(14) Uani 1 1 d . . .
H32 H 1.6471 0.2035 1.4920 0.059 Uiso 1 1 calc R . .
C33 C 1.7291(4) 0.14440(18) 1.5366(5) 0.0462(13) Uani 1 1 d . . .
H33 H 1.7970 0.1578 1.5799 0.055 Uiso 1 1 calc R . .
C34 C 1.7193(4) 0.09557(16) 1.5273(4) 0.0334(11) Uani 1 1 d . . .
C35 C 1.8091(4) 0.06491(18) 1.5836(4) 0.0402(12) Uani 1 1 d . . .
H35 H 1.8784 0.0771 1.6267 0.048 Uiso 1 1 calc R . .
C36 C 1.7956(4) 0.01901(19) 1.5754(4) 0.0410(12) Uani 1 1 d . . .
H36 H 1.8557 -0.0002 1.6118 0.049 Uiso 1 1 calc R . .
C37 C 1.6895(4) -0.00109(16) 1.5112(4) 0.0347(10) Uani 1 1 d . . .
C38 C 1.6717(4) -0.04901(17) 1.5031(5) 0.0428(12) Uani 1 1 d . . .
H38 H 1.7299 -0.0694 1.5377 0.051 Uiso 1 1 calc R . .
C39 C 1.5683(5) -0.06553(17) 1.4439(5) 0.0455(12) Uani 1 1 d . . .
H39 H 1.5552 -0.0972 1.4393 0.055 Uiso 1 1 calc R . .
C40 C 1.4829(4) -0.03469(17) 1.3909(5) 0.0429(12) Uani 1 1 d . . .
H40 H 1.4128 -0.0464 1.3506 0.052 Uiso 1 1 calc R . .
C41 C 1.5987(3) 0.02797(15) 1.4537(4) 0.0271(9) Uani 1 1 d . . .
C42 C 1.6140(3) 0.07769(15) 1.4606(4) 0.0273(9) Uani 1 1 d . . .
C43 C 0.9655(5) -0.01126(17) 0.9253(5) 0.0478(13) Uani 1 1 d . . .
H43 H 1.0396 -0.0063 0.9700 0.057 Uiso 1 1 calc R . .
C44 C 0.9279(5) -0.05675(18) 0.8987(5) 0.0546(15) Uani 1 1 d . . .
H44 H 0.9763 -0.0814 0.9257 0.065 Uiso 1 1 calc R . .
C45 C 0.8203(5) -0.06464(19) 0.8334(5) 0.0548(15) Uani 1 1 d . . .
H45 H 0.7946 -0.0948 0.8146 0.066 Uiso 1 1 calc R . .
C46 C 0.7475(4) -0.02712(17) 0.7942(4) 0.0400(12) Uani 1 1 d . . .
C47 C 0.6333(5) -0.0322(2) 0.7254(5) 0.0501(15) Uani 1 1 d . . .
H47 H 0.6035 -0.0617 0.7070 0.060 Uiso 1 1 calc R . .
C48 C 0.5675(5) 0.0049(2) 0.6865(5) 0.0510(15) Uani 1 1 d . . .
H48 H 0.4930 0.0006 0.6428 0.061 Uiso 1 1 calc R . .
C49 C 0.6100(4) 0.0505(2) 0.7110(4) 0.0416(12) Uani 1 1 d . . .
C50 C 0.5450(4) 0.0916(2) 0.6691(5) 0.0544(15) Uani 1 1 d . . .
H50 H 0.4703 0.0891 0.6236 0.065 Uiso 1 1 calc R . .
C51 C 0.5921(5) 0.1338(2) 0.6956(5) 0.0564(15) Uani 1 1 d . . .
H51 H 0.5505 0.1605 0.6680 0.068 Uiso 1 1 calc R . .
C52 C 0.7030(5) 0.13671(19) 0.7644(5) 0.0460(13) Uani 1 1 d . . .
H52 H 0.7346 0.1660 0.7822 0.055 Uiso 1 1 calc R . .
C53 C 0.7222(4) 0.05763(16) 0.7813(4) 0.0305(10) Uani 1 1 d . . .
C54 C 0.7922(4) 0.01776(16) 0.8231(4) 0.0327(10) Uani 1 1 d . . .
C30 C 0.7308(4) 0.27280(16) 0.8044(4) 0.0340(10) Uiso 1 1 d . . .
N1 N 1.5258(3) 0.10519(12) 1.4036(3) 0.0327(8) Uani 1 1 d . . .
N2 N 1.4971(3) 0.01143(12) 1.3952(3) 0.0334(9) Uani 1 1 d . . .
N3 N 0.8997(3) 0.02507(13) 0.8892(3) 0.0338(9) Uani 1 1 d . . .
N4 N 0.7671(3) 0.09992(13) 0.8066(3) 0.0333(9) Uani 1 1 d . . .
O1 O 1.3765(3) 0.06661(11) 1.1178(3) 0.0442(9) Uani 1 1 d . . .
O2 O 1.3381(2) 0.13481(11) 1.1609(3) 0.0322(7) Uani 1 1 d . . .
O3 O 1.1352(3) 0.09600(11) 0.9852(3) 0.0384(8) Uani 1 1 d . . .
O4 O 1.0523(3) 0.08170(14) 0.8052(3) 0.0536(10) Uani 1 1 d . . .
O5 O 1.5009(3) 0.16299(11) 1.0656(3) 0.0367(8) Uani 1 1 d . . .
O6 O 1.6245(3) 0.29763(11) 1.4664(3) 0.0379(8) Uani 1 1 d . . .
O7 O 1.4606(3) 0.32814(11) 1.3510(3) 0.0441(9) Uani 1 1 d . . .
O8 O 1.2916(3) 0.08951(13) 1.4247(3) 0.0463(9) Uani 1 1 d . . .
O9 O 1.1983(3) 0.10132(10) 1.2432(3) 0.0329(7) Uani 1 1 d . . .
O10 O 1.0024(3) 0.14168(11) 1.0812(3) 0.0325(7) Uani 1 1 d . . .
O11 O 0.9385(3) 0.08034(13) 1.1269(3) 0.0473(9) Uani 1 1 d . . .
O12 O 0.8402(3) 0.17040(12) 1.1971(3) 0.0409(8) Uani 1 1 d . . .
O13 O 0.6465(3) 0.26221(14) 0.7172(3) 0.0522(10) Uani 1 1 d . . .
O14 O 0.7921(3) 0.30462(12) 0.8052(3) 0.0469(9) Uani 1 1 d . . .
O15 O 1.2612(3) 0.00135(14) 1.2233(4) 0.0725(14) Uani 1 1 d D . .
H15B H 1.1982 -0.0013 1.2171 0.109 Uiso 1 1 d RD . .
H15A H 1.2595 0.0205 1.1741 0.109 Uiso 1 1 d RD . .
Cd1 Cd 1.36399(2) 0.067416(11) 1.28883(3) 0.03289(9) Uani 1 1 d . . .
Cd2 Cd 0.95173(2) 0.101566(11) 0.92261(2) 0.03106(8) Uani 1 1 d . . .
Cd3 Cd 0.67527(2) 0.331389(10) 0.62831(2) 0.02688(8) Uani 1 1 d . . .
O16 O 1.2464(6) -0.0145(2) 1.0218(7) 0.133(3) Uani 1 1 d D . .
H16B H 1.2761 -0.0395 1.0171 0.200 Uiso 1 1 d RD . .
H16A H 1.2930 0.0073 1.0440 0.200 Uiso 1 1 d RD . .
O17 O 1.0758(5) 0.0035(2) 1.2281(8) 0.149(4) Uani 1 1 d D . .
H17A H 1.0712 -0.0183 1.2684 0.223 Uiso 1 1 d RD . .
H17B H 1.0782 -0.0087 1.1732 0.223 Uiso 1 1 d RD . .

loop_
_atom_site_aniso_label
_atom_site_aniso_U_11
_atom_site_aniso_U_22
_atom_site_aniso_U_33
_atom_site_aniso_U_23
_atom_site_aniso_U_13
_atom_site_aniso_U_12
C1 0.023(2) 0.032(2) 0.024(2) -0.0076(18) 0.0089(19) 0.0030(17)
C2 0.025(2) 0.037(2) 0.032(3) -0.010(2) 0.010(2) -0.0014(19)
C3 0.034(3) 0.074(4) 0.022(2) -0.013(2) 0.005(2) -0.009(2)
C4 0.048(3) 0.089(4) 0.032(3) 0.003(3) 0.019(3) -0.006(3)
C5 0.038(3) 0.060(3) 0.040(3) -0.005(2) 0.022(3) -0.010(2)
C6 0.025(2) 0.040(2) 0.027(2) -0.013(2) 0.011(2) -0.0020(18)
C7 0.015(2) 0.040(3) 0.028(2) -0.004(2) 0.0056(18) 0.0028(17)
C8 0.024(2) 0.034(2) 0.041(3) -0.006(2) 0.009(2) 0.0005(19)
C9 0.024(2) 0.038(2) 0.025(2) -0.0065(19) 0.0103(19) -0.0069(18)
C10 0.028(2) 0.050(3) 0.032(3) -0.013(2) 0.015(2) -0.002(2)
C11 0.026(2) 0.045(3) 0.030(2) -0.009(2) 0.0104(19) -0.0049(19)
C12 0.039(2) 0.030(2) 0.025(2) -0.0003(19) 0.015(2) -0.0039(19)
C13 0.032(2) 0.027(2) 0.032(3) 0.0015(19) 0.013(2) 0.0034(18)
C14 0.025(2) 0.037(2) 0.026(2) -0.0031(19) 0.0069(19) 0.0002(18)
C15 0.035(2) 0.030(2) 0.029(2) -0.0049(19) 0.014(2) -0.0072(19)
C16 0.029(2) 0.030(2) 0.024(2) 0.0064(18) 0.0111(19) -0.0023(18)
C17 0.028(2) 0.033(2) 0.026(2) 0.0052(18) 0.017(2) -0.0038(18)
C18 0.029(2) 0.037(3) 0.033(3) 0.013(2) 0.014(2) 0.0043(19)
C19 0.048(3) 0.042(3) 0.042(3) 0.002(2) 0.029(3) 0.008(2)
C20 0.052(3) 0.051(3) 0.026(3) -0.004(2) 0.018(2) -0.001(2)
C21 0.039(3) 0.054(3) 0.023(2) 0.004(2) 0.009(2) 0.002(2)
C22 0.028(2) 0.031(2) 0.040(3) 0.005(2) 0.016(2) -0.0014(18)
C23 0.021(2) 0.036(2) 0.026(2) 0.005(2) 0.0073(19) 0.0024(18)
C24 0.030(2) 0.033(2) 0.031(3) 0.006(2) 0.017(2) 0.0063(18)
C25 0.028(2) 0.036(2) 0.037(3) 0.003(2) 0.017(2) -0.0028(18)
C26 0.023(2) 0.043(3) 0.031(2) 0.002(2) 0.008(2) 0.0024(18)
C27 0.031(2) 0.032(2) 0.030(2) 0.0042(19) 0.015(2) 0.0046(18)
C28 0.031(2) 0.031(2) 0.038(3) 0.009(2) 0.015(2) -0.0014(19)
C29 0.023(2) 0.043(3) 0.032(3) 0.007(2) 0.005(2) 0.0006(19)
C31 0.043(3) 0.032(2) 0.040(3) 0.004(2) 0.009(2) 0.005(2)
C32 0.053(3) 0.037(3) 0.044(3) 0.002(2) 0.013(3) -0.006(2)
C33 0.042(3) 0.049(3) 0.039(3) -0.006(2) 0.012(3) -0.014(2)
C34 0.029(2) 0.040(3) 0.025(2) 0.000(2) 0.008(2) -0.0032(19)
C35 0.022(2) 0.061(3) 0.030(3) -0.002(2) 0.007(2) 0.000(2)
C36 0.026(2) 0.057(3) 0.033(3) 0.002(2) 0.009(2) 0.010(2)
C37 0.036(2) 0.042(3) 0.029(2) 0.007(2) 0.018(2) 0.009(2)
C38 0.051(3) 0.042(3) 0.040(3) 0.011(2) 0.026(3) 0.015(2)
C39 0.052(3) 0.033(2) 0.052(3) 0.005(2) 0.025(3) 0.003(2)
C40 0.041(3) 0.041(3) 0.043(3) 0.001(2) 0.017(2) -0.007(2)
C41 0.022(2) 0.039(2) 0.020(2) 0.0034(18) 0.0097(18) 0.0025(17)
C42 0.029(2) 0.032(2) 0.022(2) 0.0045(18) 0.0131(19) 0.0038(18)
C43 0.043(3) 0.050(3) 0.052(3) -0.004(3) 0.024(3) 0.003(2)
C44 0.068(4) 0.041(3) 0.062(4) -0.002(3) 0.038(4) 0.012(3)
C45 0.084(5) 0.040(3) 0.057(4) -0.015(3) 0.046(4) -0.014(3)
C46 0.053(3) 0.042(3) 0.034(3) -0.011(2) 0.028(2) -0.017(2)
C47 0.058(4) 0.061(4) 0.037(3) -0.020(3) 0.027(3) -0.037(3)
C48 0.039(3) 0.080(4) 0.031(3) -0.010(3) 0.014(2) -0.032(3)
C49 0.028(2) 0.069(3) 0.026(3) -0.006(2) 0.011(2) -0.007(2)
C50 0.028(3) 0.095(5) 0.034(3) 0.004(3) 0.010(2) 0.009(3)
C51 0.045(3) 0.070(4) 0.045(3) 0.002(3) 0.014(3) 0.018(3)
C52 0.050(3) 0.047(3) 0.042(3) -0.003(2) 0.023(3) 0.004(2)
C53 0.029(2) 0.043(3) 0.018(2) -0.0080(19) 0.0094(19) -0.0041(19)
C54 0.034(3) 0.043(3) 0.027(2) -0.010(2) 0.020(2) -0.009(2)
N1 0.028(2) 0.036(2) 0.028(2) 0.0050(17) 0.0088(17) 0.0032(15)
N2 0.032(2) 0.0319(19) 0.037(2) 0.0025(17) 0.0175(19) 0.0025(16)
N3 0.032(2) 0.035(2) 0.032(2) -0.0037(17) 0.0129(18) -0.0036(16)
N4 0.031(2) 0.035(2) 0.031(2) -0.0030(17) 0.0122(18) -0.0012(16)
O1 0.043(2) 0.040(2) 0.039(2) 0.0014(16) 0.0123(17) 0.0131(15)
O2 0.0330(17) 0.0371(17) 0.0282(17) -0.0043(14) 0.0158(15) 0.0024(13)
O3 0.0268(17) 0.0457(19) 0.038(2) 0.0006(15) 0.0113(16) -0.0051(13)
O4 0.031(2) 0.065(2) 0.052(3) -0.019(2) 0.0098(19) -0.0136(18)
O5 0.0245(16) 0.0463(19) 0.0364(19) -0.0158(16) 0.0123(15) -0.0032(14)
O6 0.0421(19) 0.0394(18) 0.0262(17) -0.0048(14) 0.0114(16) 0.0026(14)
O7 0.041(2) 0.0399(18) 0.045(2) -0.0094(16) 0.0155(18) 0.0059(15)
O8 0.0297(18) 0.059(2) 0.039(2) 0.0131(18) 0.0069(17) 0.0128(16)
O9 0.0349(18) 0.0330(16) 0.0329(19) 0.0030(14) 0.0179(16) 0.0044(13)
O10 0.0302(17) 0.0411(18) 0.0241(17) -0.0010(14) 0.0112(14) -0.0029(14)
O11 0.044(2) 0.046(2) 0.044(2) -0.0067(17) 0.0146(18) -0.0191(18)
O12 0.0278(17) 0.056(2) 0.037(2) 0.0216(16) 0.0141(16) 0.0088(14)
O13 0.042(2) 0.068(2) 0.036(2) 0.0177(19) 0.0099(17) 0.0013(18)
O14 0.053(2) 0.045(2) 0.041(2) 0.0126(16) 0.0216(18) -0.0008(16)
O15 0.037(2) 0.051(2) 0.099(4) -0.011(2) 0.008(2) -0.0035(18)
Cd1 0.02266(15) 0.03821(18) 0.03054(18) 0.00277(14) 0.00685(13) 0.00405(13)
Cd2 0.02651(16) 0.03275(16) 0.02862(17) -0.00504(13) 0.00890(14) -0.00830(13)
Cd3 0.02591(15) 0.02847(15) 0.02176(15) -0.00182(13) 0.00774(12) -0.00082(12)
O16 0.116(5) 0.120(5) 0.171(7) -0.088(5) 0.074(5) -0.022(4)
O17 0.066(4) 0.121(5) 0.247(10) 0.107(6) 0.065(5) 0.016(3)

loop_
_atom_type_symbol
_atom_type_description
_atom_type_scat_dispersion_real
_atom_type_scat_dispersion_imag
_atom_type_scat_source
C C 0.0033 0.0016 'International Tables Vol C Tables 4.2.6.8 and 6.1.1.4'
H H 0.0000 0.0000 'International Tables Vol C Tables 4.2.6.8 and 6.1.1.4'
N N 0.0061 0.0033 'International Tables Vol C Tables 4.2.6.8 and 6.1.1.4'
O O 0.0106 0.0060 'International Tables Vol C Tables 4.2.6.8 and 6.1.1.4'
Cd Cd -0.8075 1.2024 'International Tables Vol C Tables 4.2.6.8 and 6.1.1.4'

loop_
_geom_angle_atom_site_label_1
_geom_angle_atom_site_label_2
_geom_angle_atom_site_label_3
_geom_angle
_geom_angle_site_symmetry_1
_geom_angle_site_symmetry_3
_geom_angle_publ_flag
C6 C1 C2 118.5(4) . . ?
C6 C1 C7 120.2(4) . . ?
C2 C1 C7 121.4(4) . . ?
C3 C2 C1 119.9(4) . . ?
C3 C2 C8 118.6(4) . . ?
C1 C2 C8 120.8(4) . . ?
C2 C3 C4 120.4(5) . . ?
C2 C3 H3 119.8 . . ?
C4 C3 H3 119.8 . . ?
C5 C4 C3 119.7(5) . . ?
C5 C4 H4 120.1 . . ?
C3 C4 H4 120.2 . . ?
C6 C5 C4 119.3(5) . . ?
C6 C5 H5 120.3 . . ?
C4 C5 H5 120.3 . . ?
C5 C6 C1 122.1(4) . . ?
C5 C6 O5 118.1(4) . . ?
C1 C6 O5 119.8(4) . . ?
O2 C7 O1 121.8(5) . . ?
O2 C7 C1 119.5(4) . . ?
O1 C7 C1 118.7(4) . . ?
O4 C8 O3 123.2(5) . . ?
O4 C8 C2 119.2(5) . . ?
O3 C8 C2 117.4(4) . . ?
C10 C9 O5 116.0(4) . . ?
C10 C9 C14 120.5(4) . . ?
O5 C9 C14 123.4(4) . . ?
C9 C10 C11 119.5(4) . . ?
C9 C10 H10 120.2 . . ?
C11 C10 H10 120.2 . . ?
C10 C11 C12 120.5(4) . . ?
C10 C11 H11 119.7 . . ?
C12 C11 H11 119.7 . . ?
C13 C12 C11 119.0(4) . . ?
C13 C12 C15 120.6(4) . . ?
C11 C12 C15 120.1(4) . . ?
C12 C13 C14 121.5(4) . . ?
C12 C13 H13 119.2 . . ?
C14 C13 H13 119.2 . . ?
C13 C14 C9 118.6(4) . . ?
C13 C14 H14 120.7 . . ?
C9 C14 H14 120.7 . . ?
O7 C15 O6 126.7(4) . . ?
O7 C15 C12 117.0(4) . . ?
O6 C15 C12 116.2(4) . . ?
C21 C16 C17 120.0(4) . . ?
C21 C16 C22 119.2(4) . . ?
C17 C16 C22 120.8(4) . . ?
C18 C17 C16 117.9(4) . . ?
C18 C17 C23 118.9(4) . . ?
C16 C17 C23 123.1(4) . . ?
C19 C18 O12 118.2(4) . . ?
C19 C18 C17 121.2(4) . . ?
O12 C18 C17 120.3(4) . . ?
C18 C19 C20 120.2(4) . . ?
C18 C19 H19 119.9 . . ?
C20 C19 H19 119.9 . . ?
C21 C20 C19 119.5(5) . . ?
C21 C20 H20 120.2 . . ?
C19 C20 H20 120.2 . . ?
C20 C21 C16 121.1(5) . . ?
C20 C21 H21 119.4 . . ?
C16 C21 H21 119.4 . . ?
O8 C22 O9 121.9(4) . . ?
O8 C22 C16 120.3(5) . . ?
O9 C22 C16 117.8(4) . . ?
O11 C23 O10 123.4(5) . . ?
O11 C23 C17 119.5(4) . . ?
O10 C23 C17 117.1(4) . . ?
C29 C24 C25 121.6(4) . . ?
C29 C24 O12 123.4(4) . . ?
C25 C24 O12 115.0(4) . . ?
C26 C25 C24 118.7(4) . . ?
C26 C25 H25 120.7 . . ?
C24 C25 H25 120.7 . . ?
C27 C26 C25 121.2(4) . . ?
C27 C26 H26 119.4 . . ?
C25 C26 H26 119.4 . . ?
C26 C27 C28 118.6(4) . . ?
C26 C27 C30 121.0(4) . . ?
C28 C27 C30 120.4(4) . . ?
C29 C28 C27 121.6(4) . . ?
C29 C28 H28 119.2 . . ?
C27 C28 H28 119.2 . . ?
C24 C29 C28 118.2(4) . . ?
C24 C29 H29 120.9 . . ?
C28 C29 H29 120.9 . . ?
N1 C31 C32 122.5(5) . . ?
N1 C31 H31 118.8 . . ?
C32 C31 H31 118.8 . . ?
C33 C32 C31 119.2(5) . . ?
C33 C32 H32 120.4 . . ?
C31 C32 H32 120.4 . . ?
C32 C33 C34 120.5(5) . . ?
C32 C33 H33 119.8 . . ?
C34 C33 H33 119.8 . . ?
C42 C34 C33 116.7(4) . . ?
C42 C34 C35 120.1(4) . . ?
C33 C34 C35 123.2(5) . . ?
C36 C35 C34 121.2(5) . . ?
C36 C35 H35 119.4 . . ?
C34 C35 H35 119.4 . . ?
C35 C36 C37 121.0(4) . . ?
C35 C36 H36 119.5 . . ?
C37 C36 H36 119.5 . . ?
C38 C37 C41 117.7(5) . . ?
C38 C37 C36 122.7(4) . . ?
C41 C37 C36 119.6(4) . . ?
C39 C38 C37 119.4(5) . . ?
C39 C38 H38 120.3 . . ?
C37 C38 H38 120.3 . . ?
C38 C39 C40 119.5(5) . . ?
C38 C39 H39 120.3 . . ?
C40 C39 H39 120.3 . . ?
N2 C40 C39 122.7(5) . . ?
N2 C40 H40 118.6 . . ?
C39 C40 H40 118.6 . . ?
N2 C41 C37 122.5(4) . . ?
N2 C41 C42 118.2(4) . . ?
C37 C41 C42 119.2(4) . . ?
N1 C42 C34 122.7(4) . . ?
N1 C42 C41 118.5(4) . . ?
C34 C42 C41 118.8(4) . . ?
N3 C43 C44 122.6(5) . . ?
N3 C43 H43 118.7 . . ?
C44 C43 H43 118.7 . . ?
C45 C44 C43 119.5(5) . . ?
C45 C44 H44 120.3 . . ?
C43 C44 H44 120.3 . . ?
C44 C45 C46 119.8(5) . . ?
C44 C45 H45 120.1 . . ?
C46 C45 H45 120.1 . . ?
C45 C46 C54 117.2(5) . . ?
C45 C46 C47 123.6(5) . . ?
C54 C46 C47 119.2(5) . . ?
C48 C47 C46 121.3(5) . . ?
C48 C47 H47 119.3 . . ?
C46 C47 H47 119.3 . . ?
C47 C48 C49 121.0(5) . . ?
C47 C48 H48 119.5 . . ?
C49 C48 H48 119.5 . . ?
C53 C49 C48 120.1(5) . . ?
C53 C49 C50 116.0(5) . . ?
C48 C49 C50 123.9(5) . . ?
C51 C50 C49 120.2(5) . . ?
C51 C50 H50 119.9 . . ?
C49 C50 H50 119.9 . . ?
C50 C51 C52 118.9(6) . . ?
C50 C51 H51 120.5 . . ?
C52 C51 H51 120.5 . . ?
N4 C52 C51 123.5(5) . . ?
N4 C52 H52 118.2 . . ?
C51 C52 H52 118.2 . . ?
N4 C53 C49 122.7(5) . . ?
N4 C53 C54 118.6(4) . . ?
C49 C53 C54 118.6(4) . . ?
N3 C54 C46 122.3(5) . . ?
N3 C54 C53 118.0(4) . . ?
C46 C54 C53 119.7(4) . . ?
O13 C30 O14 121.4(5) . . ?
O13 C30 C27 119.7(4) . . ?
O14 C30 C27 118.9(4) . . ?
O13 C30 Cd3 64.7(3) . . ?
O14 C30 Cd3 57.3(3) . . ?
C27 C30 Cd3 170.4(3) . . ?
C31 N1 C42 118.3(4) . . ?
C31 N1 Cd1 125.6(3) . . ?
C42 N1 Cd1 116.1(3) . . ?
C41 N2 C40 118.1(4) . . ?
C41 N2 Cd1 115.0(3) . . ?
C40 N2 Cd1 126.3(3) . . ?
C43 N3 C54 118.6(4) . . ?
C43 N3 Cd2 126.0(3) . . ?
C54 N3 Cd2 115.3(3) . . ?
C52 N4 C53 118.6(4) . . ?
C52 N4 Cd2 125.9(3) . . ?
C53 N4 Cd2 115.5(3) . . ?
C7 O1 Cd1 94.6(3) . . ?
C7 O2 Cd3 123.7(3) . 4 ?
C7 O2 Cd1 90.1(3) . . ?
Cd3 O2 Cd1 105.09(12) 4 . ?
C8 O3 Cd2 97.8(3) . . ?
C9 O5 C6 119.0(3) . . ?
C15 O6 Cd3 131.5(3) . 1_656 ?
C15 O7 Cd2 131.9(3) . 4 ?
C22 O8 Cd1 86.3(3) . . ?
C22 O9 Cd1 98.4(3) . . ?
C22 O9 Cd3 120.9(3) . 4 ?
Cd1 O9 Cd3 108.67(13) . 4 ?
C23 O10 Cd2 110.6(3) . . ?
C23 O10 Cd3 121.1(3) . 4 ?
Cd2 O10 Cd3 104.30(13) . 4 ?
C18 O12 C24 119.3(3) . . ?
C30 O13 Cd3 88.1(3) . . ?
C30 O14 Cd3 95.5(3) . . ?
Cd1 O15 H15A 63.2 . . ?
O15 Cd1 O9 83.41(13) . . ?
O15 Cd1 N1 151.74(14) . . ?
O9 Cd1 N1 120.90(12) . . ?
O15 Cd1 N2 80.52(14) . . ?
O9 Cd1 N2 148.08(12) . . ?
N1 Cd1 N2 71.23(12) . . ?
O15 Cd1 O1 86.42(17) . . ?
O9 Cd1 O1 105.68(12) . . ?
N1 Cd1 O1 99.04(13) . . ?
N2 Cd1 O1 100.65(12) . . ?
O15 Cd1 O2 121.04(15) . . ?
O9 Cd1 O2 72.14(10) . . ?
N1 Cd1 O2 82.81(12) . . ?
N2 Cd1 O2 139.56(12) . . ?
O1 Cd1 O2 52.68(10) . . ?
O15 Cd1 O8 95.53(17) . . ?
O9 Cd1 O8 53.17(11) . . ?
N1 Cd1 O8 89.54(13) . . ?
N2 Cd1 O8 101.19(12) . . ?
O1 Cd1 O8 158.10(11) . . ?
O2 Cd1 O8 109.25(11) . . ?
O15 Cd1 H15A 21.9 . . ?
O9 Cd1 H15A 79.4 . . ?
N1 Cd1 H15A 158.8 . . ?
N2 Cd1 H15A 94.7 . . ?
O1 Cd1 H15A 67.3 . . ?
O2 Cd1 H15A 99.7 . . ?
O8 Cd1 H15A 109.1 . . ?
O10 Cd2 O7 84.04(13) . 4_454 ?
O10 Cd2 O3 84.01(12) . . ?
O7 Cd2 O3 86.62(13) 4_454 . ?
O10 Cd2 N4 114.01(13) . . ?
O7 Cd2 N4 89.85(13) 4_454 . ?
O3 Cd2 N4 161.19(13) . . ?
O10 Cd2 N3 127.53(13) . . ?
O7 Cd2 N3 147.78(14) 4_454 . ?
O3 Cd2 N3 101.46(13) . . ?
N4 Cd2 N3 72.45(13) . . ?
O6 Cd3 O14 128.99(13) 1_454 . ?
O6 Cd3 O2 101.29(12) 1_454 4_454 ?
O14 Cd3 O2 78.41(12) . 4_454 ?
O6 Cd3 O10 94.38(12) 1_454 4_454 ?
O14 Cd3 O10 121.77(12) . 4_454 ?
O2 Cd3 O10 135.38(11) 4_454 4_454 ?
O6 Cd3 O9 152.37(12) 1_454 4_454 ?
O14 Cd3 O9 77.49(12) . 4_454 ?
O2 Cd3 O9 73.94(11) 4_454 4_454 ?
O10 Cd3 O9 73.09(11) 4_454 4_454 ?
O6 Cd3 O13 94.82(13) 1_454 . ?
O14 Cd3 O13 54.26(12) . . ?
O2 Cd3 O13 128.50(11) 4_454 . ?
O10 Cd3 O13 90.79(12) 4_454 . ?
O9 Cd3 O13 109.55(13) 4_454 . ?
O6 Cd3 C30 115.35(14) 1_454 . ?
O14 Cd3 C30 27.22(13) . . ?
O2 Cd3 C30 104.54(12) 4_454 . ?
O10 Cd3 C30 105.82(13) 4_454 . ?
O9 Cd3 C30 91.98(13) 4_454 . ?
O13 Cd3 C30 27.22(13) . . ?
H16B O16 H16A 109.6 . . ?
H17A O17 H17B 108.2 . . ?

loop_
_geom_bond_atom_site_label_1
_geom_bond_atom_site_label_2
_geom_bond_distance
_geom_bond_site_symmetry_2
_geom_bond_publ_flag
C1 C6 1.380(6) . ?
C1 C2 1.401(6) . ?
C1 C7 1.511(6) . ?
C2 C3 1.377(7) . ?
C2 C8 1.519(6) . ?
C3 C4 1.396(8) . ?
C3 H3 0.9300 . ?
C4 C5 1.380(8) . ?
C4 H4 0.9300 . ?
C5 C6 1.371(7) . ?
C5 H5 0.9300 . ?
C6 O5 1.402(5) . ?
C7 O2 1.251(6) . ?
C7 O1 1.260(5) . ?
C8 O4 1.237(6) . ?
C8 O3 1.257(6) . ?
C9 C10 1.373(6) . ?
C9 O5 1.379(5) . ?
C9 C14 1.395(6) . ?
C10 C11 1.375(7) . ?
C10 H10 0.9300 . ?
C11 C12 1.397(7) . ?
C11 H11 0.9300 . ?
C12 C13 1.359(6) . ?
C12 C15 1.509(6) . ?
C13 C14 1.381(6) . ?
C13 H13 0.9300 . ?
C14 H14 0.9300 . ?
C15 O7 1.253(6) . ?
C15 O6 1.265(5) . ?
C16 C21 1.387(7) . ?
C16 C17 1.404(6) . ?
C16 C22 1.509(6) . ?
C17 C18 1.399(6) . ?
C17 C23 1.512(6) . ?
C18 C19 1.380(7) . ?
C18 O12 1.388(6) . ?
C19 C20 1.380(8) . ?
C19 H19 0.9300 . ?
C20 C21 1.374(7) . ?
C20 H20 0.9300 . ?
C21 H21 0.9300 . ?
C22 O8 1.253(6) . ?
C22 O9 1.267(6) . ?
C23 O11 1.238(6) . ?
C23 O10 1.265(5) . ?
C24 C29 1.376(6) . ?
C24 C25 1.389(7) . ?
C24 O12 1.393(6) . ?
C25 C26 1.379(6) . ?
C25 H25 0.9300 . ?
C26 C27 1.378(7) . ?
C26 H26 0.9300 . ?
C27 C28 1.387(7) . ?
C27 C30 1.503(7) . ?
C28 C29 1.381(7) . ?
C28 H28 0.9300 . ?
C29 H29 0.9300 . ?
C31 N1 1.330(6) . ?
C31 C32 1.410(8) . ?
C31 H31 0.9300 . ?
C32 C33 1.343(8) . ?
C32 H32 0.9300 . ?
C33 C34 1.416(7) . ?
C33 H33 0.9300 . ?
C34 C42 1.410(6) . ?
C34 C35 1.425(7) . ?
C35 C36 1.335(7) . ?
C35 H35 0.9300 . ?
C36 C37 1.438(7) . ?
C36 H36 0.9300 . ?
C37 C38 1.400(7) . ?
C37 C41 1.408(6) . ?
C38 C39 1.364(8) . ?
C38 H38 0.9300 . ?
C39 C40 1.385(7) . ?
C39 H39 0.9300 . ?
C40 N2 1.344(6) . ?
C40 H40 0.9300 . ?
C41 N2 1.343(6) . ?
C41 C42 1.448(6) . ?
C42 N1 1.357(5) . ?
C43 N3 1.326(6) . ?
C43 C44 1.397(8) . ?
C43 H43 0.9300 . ?
C44 C45 1.354(9) . ?
C44 H44 0.9300 . ?
C45 C46 1.406(8) . ?
C45 H45 0.9300 . ?
C46 C54 1.410(7) . ?
C46 C47 1.423(8) . ?
C47 C48 1.345(9) . ?
C47 H47 0.9300 . ?
C48 C49 1.417(8) . ?
C48 H48 0.9300 . ?
C49 C53 1.410(7) . ?
C49 C50 1.437(8) . ?
C50 C51 1.350(9) . ?
C50 H50 0.9300 . ?
C51 C52 1.381(8) . ?
C51 H51 0.9300 . ?
C52 N4 1.331(6) . ?
C52 H52 0.9300 . ?
C53 N4 1.341(6) . ?
C53 C54 1.441(7) . ?
C54 N3 1.352(6) . ?
C30 O13 1.248(6) . ?
C30 O14 1.253(6) . ?
C30 Cd3 2.727(5) . ?
N1 Cd1 2.321(4) . ?
N2 Cd1 2.368(4) . ?
N3 Cd2 2.301(4) . ?
N4 Cd2 2.298(4) . ?
O1 Cd1 2.420(4) . ?
O2 Cd3 2.320(3) 4 ?
O2 Cd1 2.520(3) . ?
O3 Cd2 2.294(3) . ?
O6 Cd3 2.197(3) 1_656 ?
O7 Cd2 2.280(3) 4 ?
O8 Cd1 2.581(4) . ?
O9 Cd1 2.313(3) . ?
O9 Cd3 2.418(3) 4 ?
O10 Cd2 2.247(3) . ?
O10 Cd3 2.322(3) 4 ?
O13 Cd3 2.467(4) . ?
O14 Cd3 2.306(4) . ?
O15 Cd1 2.297(4) . ?
O15 H15A 0.8598 . ?
Cd1 H15A 2.0580 . ?
Cd2 O7 2.280(3) 4_454 ?
Cd3 O6 2.197(3) 1_454 ?
Cd3 O2 2.320(3) 4_454 ?
Cd3 O10 2.322(3) 4_454 ?
Cd3 O9 2.418(3) 4_454 ?
O16 H16B 0.8522 . ?
O16 H16A 0.8517 . ?
O17 H17A 0.8563 . ?
O17 H17B 0.8423 . ?
